data_4088915
loop_
_publ_author_name
'Santschi, Nico'
'Thiehoff, Christian'
'Holland, Mareike C.'
'Daniliuc, Constantin G.'
'Houk, K. N.'
'Gilmour, Ryan'

_publ_section_title
;
 The Sulfur--Fluorine Gauche Effect in Coinage-Metal Complexes: Augmenting
 Conformational Equilibria by Complexation
;
_journal_issue 17
_journal_name_full Organometallics
_journal_page_first 3040
_journal_paper_doi 10.1021/acs.organomet.6b00564
_journal_volume 35
_journal_year 2016
_chemical_absolute_configuration ad
_chemical_formula_sum 'C34 H34 Ag2 F14 S2 Sb2'
_chemical_formula_weight 1231.97
_space_group_crystal_system orthorhombic
_space_group_IT_number 19
_space_group_name_Hall 'P 2ac 2ab'
_space_group_name_H-M_alt 'P 21 21 21'
_atom_sites_solution_hydrogens geom
_cell_angle_alpha 90
_cell_angle_beta 90
_cell_angle_gamma 90
_cell_formula_units_Z 4
_cell_length_a 17.4030(7)
_cell_length_b 14.0758(6)
_cell_length_c 15.9506(6)
_cell_measurement_reflns_used 9626
_cell_measurement_temperature 100.(2)
_cell_measurement_theta_max 27.5710
_cell_measurement_theta_min 2.6664
_cell_volume 3907.3(3)
_computing_cell_refinement 'SAINT V8.34A (Bruker AXS Inc., 2013)'
_computing_data_collection
;
APEX2 v.2014.1-1 (Bruker AXS Inc., 2014)

;
_computing_data_reduction 'SAINT V8.34A (Bruker AXS Inc., 2013)'
_computing_molecular_graphics 'XP (Sheldrick, 2014)'
_computing_publication_material 'SHELXL-2014 (Sheldrick, 2014)'
_computing_structure_refinement 'SHELXL-2014 (Sheldrick, 2014)'
_computing_structure_solution 'SHELXL-2014 (Sheldrick, 2014)'
_diffrn_ambient_temperature 100.(2)
_diffrn_detector_area_resol_mean 10.4167
_diffrn_measured_fraction_theta_full 0.997
_diffrn_measured_fraction_theta_max 0.997
_diffrn_measurement_device_type 'Bruker D8 Venture PHOTON 100 CMOS'
_diffrn_measurement_method 'omega and phi scans'
_diffrn_radiation_monochromator 'MX mirror'
_diffrn_radiation_type 'Mo K\a'
_diffrn_radiation_wavelength 0.71073
_diffrn_reflns_av_R_equivalents 0.0391
_diffrn_reflns_av_unetI/netI 0.0122
_diffrn_reflns_limit_h_max 21
_diffrn_reflns_limit_h_min -21
_diffrn_reflns_limit_k_max 17
_diffrn_reflns_limit_k_min -17
_diffrn_reflns_limit_l_max 19
_diffrn_reflns_limit_l_min -19
_diffrn_reflns_number 168450
_diffrn_reflns_theta_full 26.37
_diffrn_reflns_theta_max 26.37
_diffrn_reflns_theta_min 2.26
_diffrn_source 'Mo ImS'
_diffrn_source_type 'micro focus tube'
_exptl_absorpt_coefficient_mu 2.555
_exptl_absorpt_correction_T_max 0.73
_exptl_absorpt_correction_T_min 0.66
_exptl_absorpt_correction_type multi-scan
_exptl_absorpt_process_details
;
Bruker AXS (2014). SADABS, Version 2014/2, Bruker AXS Inc., Madison, Wisconsin,
USA.
;
_exptl_crystal_colour colourless
_exptl_crystal_density_diffrn 2.094
_exptl_crystal_density_method 'not measured'
_exptl_crystal_description prism
_exptl_crystal_F_000 2368
_exptl_crystal_size_max 0.285
_exptl_crystal_size_mid 0.226
_exptl_crystal_size_min 0.132
_refine_diff_density_max 1.556
_refine_diff_density_min -0.981
_refine_ls_abs_structure_details
;
Flack x determined using 3474 quotients [(I+)-(I-)]/[(I+)+(I-)]
(Parsons, Flack and Wagner, Acta Cryst. B69 (2013) 249-259).
;
_refine_ls_abs_structure_Flack 0.024(4)
_refine_ls_extinction_method none
_refine_ls_goodness_of_fit_ref 1.210
_refine_ls_hydrogen_treatment constr
_refine_ls_matrix_type full
_refine_ls_number_parameters 487
_refine_ls_number_reflns 7980
_refine_ls_number_restraints 0
_refine_ls_restrained_S_all 1.210
_refine_ls_R_factor_all 0.0305
_refine_ls_R_factor_gt 0.0302
_refine_ls_shift/su_max 0.001
_refine_ls_shift/su_mean 0.000
_refine_ls_structure_factor_coef Fsqd
_refine_ls_weighting_details 'w=1/[\s^2^(Fo^2^)+(0.0205P)^2^+22.2010P] where P=(Fo^2^+2Fc^2^)/3'
_refine_ls_weighting_scheme calc
_refine_ls_wR_factor_gt 0.0755
_refine_ls_wR_factor_ref 0.0756
_reflns_number_gt 7915
_reflns_number_total 7980
_reflns_threshold_expression 'I > 2\s(I)'
_cod_data_source_file om6b00564_si_003.cif
_cod_data_source_block gil8183
_cod_database_code 4088915

loop_
_space_group_symop_operation_xyz
'x, y, z'
'-x+1/2, -y, z+1/2'
'-x, y+1/2, -z+1/2'
'x+1/2, -y+1/2, -z'

loop_
_atom_site_type_symbol
_atom_site_label
_atom_site_fract_x
_atom_site_fract_y
_atom_site_fract_z
_atom_site_U_iso_or_equiv
_atom_site_adp_type
_atom_site_calc_flag
_atom_site_refinement_flags_adp
_atom_site_refinement_flags_posn
_atom_site_occupancy
Ag Ag1 0.37814(3) 0.48661(4) 0.51150(3) 0.01730(12) Uani d . . 1
Ag Ag2 0.25022(4) 0.47859(6) 0.26965(4) 0.02897(17) Uani d . . 1
S S1 0.33325(10) 0.44385(12) 0.66061(11) 0.0112(3) Uani d . . 1
S S2 0.35619(9) 0.42990(13) 0.36781(11) 0.0099(3) Uani d . . 1
F F1 0.4879(3) 0.5216(4) 0.5957(3) 0.0260(10) Uani d . . 1
F F2 0.3728(3) 0.5308(4) 0.1984(3) 0.0303(11) Uani d . . 1
C C1 0.4273(4) 0.4436(5) 0.7150(4) 0.0110(13) Uani d . . 1
H H1 0.4175 0.451 0.7764 0.013 Uiso calc U R 1
C C2 0.4630(4) 0.3441(5) 0.7005(5) 0.0152(15) Uani d . . 1
H H2A 0.5157 0.3511 0.6781 0.018 Uiso calc U R 1
H H2B 0.4661 0.3096 0.7544 0.018 Uiso calc U R 1
C C3 0.4140(5) 0.2877(6) 0.6386(5) 0.0170(16) Uani d . . 1
H H3A 0.4216 0.2187 0.6472 0.02 Uiso calc U R 1
H H3B 0.4287 0.3036 0.5803 0.02 Uiso calc U R 1
C C4 0.3297(4) 0.3143(5) 0.6542(5) 0.0164(15) Uani d . . 1
H H4A 0.3106 0.2862 0.7072 0.02 Uiso calc U R 1
H H4B 0.2964 0.2931 0.6074 0.02 Uiso calc U R 1
C C5 0.4726(4) 0.5308(5) 0.6851(4) 0.0114(13) Uani d . . 1
C C11 0.4437(4) 0.4379(5) 0.3011(4) 0.0091(13) Uani d . . 1
H H11 0.4896 0.4413 0.3386 0.011 Uiso calc U R 1
C C12 0.4472(4) 0.3433(5) 0.2518(4) 0.0118(14) Uani d . . 1
H H12A 0.4459 0.3568 0.1909 0.014 Uiso calc U R 1
H H12B 0.4961 0.3104 0.2645 0.014 Uiso calc U R 1
C C13 0.3802(5) 0.2788(5) 0.2746(5) 0.0200(15) Uani d . . 1
H H13A 0.3953 0.2114 0.2685 0.024 Uiso calc U R 1
H H13B 0.336 0.2914 0.2371 0.024 Uiso calc U R 1
C C14 0.3586(5) 0.2998(5) 0.3651(5) 0.0190(16) Uani d . . 1
H H14A 0.3975 0.2744 0.4044 0.023 Uiso calc U R 1
H H14B 0.3077 0.2725 0.3792 0.023 Uiso calc U R 1
C C15 0.4406(4) 0.5297(5) 0.2482(4) 0.0124(14) Uani d . . 1
C C21 0.5491(4) 0.5419(5) 0.7308(5) 0.0144(15) Uani d . . 1
C C22 0.5650(5) 0.5007(6) 0.8078(5) 0.0183(16) Uani d . . 1
H H22 0.5273 0.463 0.8351 0.022 Uiso calc U R 1
C C23 0.6368(5) 0.5149(6) 0.8452(6) 0.0277(19) Uani d . . 1
H H23 0.6479 0.4871 0.8981 0.033 Uiso calc U R 1
C C24 0.6921(5) 0.5699(6) 0.8046(6) 0.027(2) Uani d . . 1
H H24 0.7413 0.5777 0.8294 0.032 Uiso calc U R 1
C C25 0.6764(5) 0.6125(6) 0.7296(6) 0.0270(19) Uani d . . 1
H H25 0.7142 0.6511 0.7034 0.032 Uiso calc U R 1
C C26 0.6053(4) 0.5997(6) 0.6917(6) 0.0201(17) Uani d . . 1
H H26 0.5943 0.6296 0.6397 0.024 Uiso calc U R 1
C C31 0.4228(4) 0.6188(5) 0.6971(5) 0.0120(14) Uani d . . 1
C C32 0.3929(4) 0.6395(5) 0.7766(5) 0.0130(14) Uani d . . 1
H H32 0.4069 0.6018 0.8237 0.016 Uiso calc U R 1
C C33 0.3423(5) 0.7161(6) 0.7863(6) 0.0233(18) Uani d . . 1
H H33 0.3213 0.729 0.8401 0.028 Uiso calc U R 1
C C34 0.3222(5) 0.7734(6) 0.7194(6) 0.0250(18) Uani d . . 1
H H34 0.2884 0.8257 0.7268 0.03 Uiso calc U R 1
C C35 0.3523(5) 0.7530(6) 0.6422(6) 0.0265(19) Uani d . . 1
H H35 0.3387 0.7917 0.5957 0.032 Uiso calc U R 1
C C36 0.4019(5) 0.6777(5) 0.6300(5) 0.0169(16) Uani d . . 1
H H36 0.4221 0.6657 0.5757 0.02 Uiso calc U R 1
C C41 0.5120(5) 0.5375(5) 0.1912(4) 0.0148(15) Uani d . . 1
C C42 0.5839(4) 0.5064(5) 0.2162(5) 0.0158(15) Uani d . . 1
H H42 0.5906 0.4777 0.2697 0.019 Uiso calc U R 1
C C43 0.6467(4) 0.5175(6) 0.1620(5) 0.0197(16) Uani d . . 1
H H43 0.6963 0.4969 0.1793 0.024 Uiso calc U R 1
C C44 0.6374(5) 0.5580(6) 0.0838(5) 0.0226(18) Uani d . . 1
H H44 0.6802 0.566 0.0477 0.027 Uiso calc U R 1
C C45 0.5649(5) 0.5869(6) 0.0587(5) 0.0224(17) Uani d . . 1
H H45 0.5581 0.6132 0.0044 0.027 Uiso calc U R 1
C C46 0.5025(5) 0.5781(5) 0.1111(5) 0.0174(15) Uani d . . 1
H H46 0.4533 0.5993 0.0934 0.021 Uiso calc U R 1
C C51 0.4366(4) 0.6160(5) 0.3078(5) 0.0131(14) Uani d . . 1
C C52 0.4943(4) 0.6272(6) 0.3693(5) 0.0159(14) Uani d . . 1
H H52 0.5347 0.582 0.3734 0.019 Uiso calc U R 1
C C53 0.4921(5) 0.7044(5) 0.4238(5) 0.0203(16) Uani d . . 1
H H53 0.531 0.7115 0.4652 0.024 Uiso calc U R 1
C C54 0.4342(5) 0.7706(6) 0.4182(5) 0.0194(16) Uani d . . 1
H H54 0.4335 0.8238 0.4548 0.023 Uiso calc U R 1
C C55 0.3768(5) 0.7590(5) 0.3589(5) 0.0215(17) Uani d . . 1
H H55 0.3359 0.8035 0.3561 0.026 Uiso calc U R 1
C C56 0.3787(5) 0.6823(5) 0.3029(5) 0.0174(15) Uani d . . 1
H H56 0.3398 0.6761 0.2614 0.021 Uiso calc U R 1
Sb Sb1 0.62194(3) 0.33444(4) 0.47642(3) 0.01746(11) Uani d . . 1
F F3 0.5922(4) 0.2214(4) 0.5274(4) 0.0399(14) Uani d . . 1
F F4 0.6176(3) 0.3976(3) 0.5798(3) 0.0243(10) Uani d . . 1
F F5 0.6469(4) 0.4488(5) 0.4256(4) 0.0476(17) Uani d . . 1
F F6 0.6245(4) 0.2766(5) 0.3711(3) 0.0479(16) Uani d . . 1
F F7 0.7253(3) 0.3038(4) 0.4957(3) 0.0325(13) Uani d . . 1
F F8 0.5165(3) 0.3628(5) 0.4633(3) 0.0420(15) Uani d . . 1
Sb Sb2 0.17197(3) 0.62710(4) 0.46197(3) 0.01883(12) Uani d . . 1
F F9 0.2767(3) 0.6201(4) 0.4910(3) 0.0323(12) Uani d . . 1
F F10 0.1988(3) 0.6458(5) 0.3493(3) 0.0396(15) Uani d . . 1
F F11 0.0684(3) 0.6318(6) 0.4307(4) 0.055(2) Uani d . . 1
F F12 0.1441(4) 0.6048(5) 0.5735(3) 0.0460(17) Uani d . . 1
F F13 0.1738(5) 0.4967(4) 0.4404(5) 0.062(2) Uani d . . 1
F F14 0.1724(3) 0.7566(3) 0.4810(4) 0.0360(13) Uani d . . 1

loop_
_atom_site_aniso_label
_atom_site_aniso_U_11
_atom_site_aniso_U_22
_atom_site_aniso_U_33
_atom_site_aniso_U_12
_atom_site_aniso_U_13
_atom_site_aniso_U_23
Ag1 0.0208(3) 0.0235(3) 0.0076(2) 0.0054(2) -0.0021(2) -0.0018(2)
Ag2 0.0174(3) 0.0550(5) 0.0145(3) 0.0195(3) -0.0040(2) 0.0005(3)
S1 0.0106(8) 0.0136(8) 0.0094(8) 0.0001(7) 0.0005(6) -0.0025(6)
S2 0.0091(8) 0.0129(8) 0.0076(7) 0.0015(6) 0.0000(6) 0.0000(6)
F1 0.029(3) 0.028(3) 0.020(2) -0.003(2) 0.003(2) -0.002(2)
F2 0.030(3) 0.038(3) 0.024(2) 0.007(3) -0.008(2) 0.004(2)
C1 0.008(3) 0.015(3) 0.010(3) 0.001(3) 0.001(3) 0.000(3)
C2 0.014(3) 0.012(3) 0.020(4) 0.002(3) 0.002(3) 0.004(3)
C3 0.016(4) 0.015(4) 0.020(4) -0.001(3) 0.010(3) -0.003(3)
C4 0.012(3) 0.018(4) 0.019(4) -0.004(3) -0.003(3) -0.007(3)
C5 0.011(3) 0.012(3) 0.012(3) -0.002(3) 0.004(3) -0.003(3)
C11 0.011(3) 0.007(3) 0.009(3) 0.002(3) -0.001(3) 0.000(3)
C12 0.014(3) 0.013(3) 0.009(3) -0.001(3) 0.002(3) -0.004(3)
C13 0.023(4) 0.016(4) 0.020(4) -0.003(3) 0.000(4) -0.005(3)
C14 0.021(4) 0.010(3) 0.027(4) -0.001(3) 0.005(3) 0.005(3)
C15 0.019(3) 0.015(3) 0.003(3) 0.002(3) -0.002(3) 0.005(3)
C21 0.010(3) 0.014(4) 0.020(4) 0.004(3) 0.001(3) -0.007(3)
C22 0.019(4) 0.018(4) 0.018(4) 0.004(3) -0.003(3) -0.003(3)
C23 0.035(5) 0.023(4) 0.026(4) 0.008(4) -0.012(4) -0.008(3)
C24 0.010(4) 0.027(5) 0.043(5) 0.005(3) -0.006(4) -0.020(4)
C25 0.012(4) 0.027(5) 0.041(5) -0.002(3) 0.007(4) -0.014(4)
C26 0.011(4) 0.022(4) 0.028(4) 0.000(3) 0.004(3) -0.007(3)
C31 0.011(3) 0.011(3) 0.015(3) -0.001(3) 0.002(3) -0.004(3)
C32 0.007(3) 0.016(4) 0.016(3) -0.002(3) 0.003(3) -0.006(3)
C33 0.018(4) 0.019(4) 0.033(5) -0.002(3) 0.004(3) -0.014(4)
C34 0.019(4) 0.010(3) 0.046(5) 0.002(3) 0.002(4) -0.003(3)
C35 0.024(4) 0.022(4) 0.033(5) 0.004(3) -0.009(4) 0.005(4)
C36 0.023(4) 0.014(4) 0.014(4) -0.003(3) 0.001(3) 0.003(3)
C41 0.027(4) 0.007(3) 0.010(3) 0.001(3) 0.004(3) 0.000(3)
C42 0.018(4) 0.012(4) 0.017(4) 0.001(3) 0.002(3) 0.006(3)
C43 0.018(4) 0.015(4) 0.026(4) 0.003(3) 0.002(3) -0.002(3)
C44 0.028(4) 0.015(4) 0.025(4) 0.002(3) 0.014(3) 0.001(3)
C45 0.038(5) 0.019(4) 0.011(4) 0.003(3) 0.003(3) 0.003(3)
C46 0.022(4) 0.017(4) 0.014(4) 0.001(3) 0.003(3) 0.004(3)
C51 0.009(3) 0.014(3) 0.017(3) 0.000(3) 0.007(3) 0.005(3)
C52 0.018(4) 0.017(3) 0.013(3) 0.000(3) -0.001(3) -0.001(3)
C53 0.026(4) 0.014(4) 0.021(4) -0.006(3) 0.002(3) -0.001(3)
C54 0.023(4) 0.013(3) 0.022(4) -0.006(3) 0.010(3) -0.003(3)
C55 0.027(4) 0.013(4) 0.025(4) 0.002(3) 0.009(4) 0.000(3)
C56 0.020(4) 0.014(3) 0.018(3) 0.001(3) 0.009(3) 0.002(3)
Sb1 0.0153(2) 0.0261(3) 0.0109(2) 0.0063(2) -0.0006(2) -0.00098(19)
F3 0.052(3) 0.031(3) 0.036(3) -0.014(3) -0.008(3) -0.002(3)
F4 0.031(3) 0.023(2) 0.018(2) 0.006(2) 0.008(2) -0.0051(18)
F5 0.060(4) 0.041(3) 0.042(3) 0.001(3) 0.026(3) 0.016(3)
F6 0.047(4) 0.079(5) 0.018(3) 0.009(4) -0.005(3) -0.019(3)
F7 0.014(2) 0.051(3) 0.032(3) 0.009(2) -0.003(2) -0.016(3)
F8 0.023(3) 0.083(5) 0.020(3) 0.022(3) -0.002(2) 0.014(3)
Sb2 0.0208(3) 0.0212(2) 0.0146(2) -0.0032(2) 0.0054(2) -0.0042(2)
F9 0.029(3) 0.039(3) 0.029(3) 0.012(2) -0.008(2) -0.005(2)
F10 0.029(3) 0.078(5) 0.011(2) 0.000(3) 0.002(2) -0.002(3)
F11 0.017(3) 0.097(6) 0.051(4) -0.009(3) 0.001(3) -0.032(4)
F12 0.070(5) 0.047(4) 0.020(3) -0.005(3) 0.024(3) 0.006(2)
F13 0.073(5) 0.025(3) 0.089(5) -0.018(3) 0.039(4) -0.029(3)
F14 0.041(3) 0.018(2) 0.049(3) 0.008(2) 0.005(3) 0.000(2)

loop_
_atom_type_symbol
_atom_type_description
_atom_type_scat_dispersion_real
_atom_type_scat_dispersion_imag
_atom_type_scat_source
C C 0.0033 0.0016 'International Tables Vol C Tables 4.2.6.8 and 6.1.1.4'
H H 0.0000 0.0000 'International Tables Vol C Tables 4.2.6.8 and 6.1.1.4'
F F 0.0171 0.0103 'International Tables Vol C Tables 4.2.6.8 and 6.1.1.4'
S S 0.1246 0.1234 'International Tables Vol C Tables 4.2.6.8 and 6.1.1.4'
Ag Ag -0.8971 1.1015 'International Tables Vol C Tables 4.2.6.8 and 6.1.1.4'
Sb Sb -0.5866 1.5461 'International Tables Vol C Tables 4.2.6.8 and 6.1.1.4'

loop_
_geom_angle_atom_site_label_1
_geom_angle_atom_site_label_2
_geom_angle_atom_site_label_3
_geom_angle_site_symmetry_1
_geom_angle_site_symmetry_3
_geom_angle
F1 Ag1 S2 . . 135.79(12)
F1 Ag1 S1 . . 76.77(12)
S2 Ag1 S1 . . 137.61(6)
S2 Ag2 S1 . 2_564 166.52(7)
S2 Ag2 F2 . . 74.92(12)
S1 Ag2 F2 2_564 . 92.90(12)
C4 S1 C1 . . 93.1(3)
C4 S1 Ag2 . 2_565 116.9(3)
C1 S1 Ag2 . 2_565 100.8(2)
C4 S1 Ag1 . . 101.1(3)
C1 S1 Ag1 . . 99.5(2)
Ag2 S1 Ag1 2_565 . 135.44(8)
C14 S2 C11 . . 91.6(3)
C14 S2 Ag1 . . 110.1(3)
C11 S2 Ag1 . . 112.7(2)
C14 S2 Ag2 . . 105.9(3)
C11 S2 Ag2 . . 103.2(2)
Ag1 S2 Ag2 . . 127.33(7)
C5 F1 Ag1 . . 115.0(4)
C15 F2 Ag2 . . 116.5(4)
C5 C1 C2 . . 118.1(6)
C5 C1 S1 . . 107.9(5)
C2 C1 S1 . . 106.6(5)
C5 C1 H1 . . 108.0
C2 C1 H1 . . 108.0
S1 C1 H1 . . 108.0
C3 C2 C1 . . 110.0(6)
C3 C2 H2A . . 109.7
C1 C2 H2A . . 109.7
C3 C2 H2B . . 109.7
C1 C2 H2B . . 109.7
H2A C2 H2B . . 108.2
C2 C3 C4 . . 107.6(6)
C2 C3 H3A . . 110.2
C4 C3 H3A . . 110.2
C2 C3 H3B . . 110.2
C4 C3 H3B . . 110.2
H3A C3 H3B . . 108.5
C3 C4 S1 . . 102.7(5)
C3 C4 H4A . . 111.2
S1 C4 H4A . . 111.2
C3 C4 H4B . . 111.2
S1 C4 H4B . . 111.2
H4A C4 H4B . . 109.1
F1 C5 C31 . . 107.4(6)
F1 C5 C21 . . 108.5(5)
C31 C5 C21 . . 110.7(6)
F1 C5 C1 . . 109.1(6)
C31 C5 C1 . . 108.6(5)
C21 C5 C1 . . 112.4(6)
C15 C11 C12 . . 116.4(6)
C15 C11 S2 . . 109.5(5)
C12 C11 S2 . . 105.7(5)
C15 C11 H11 . . 108.3
C12 C11 H11 . . 108.3
S2 C11 H11 . . 108.3
C13 C12 C11 . . 111.2(6)
C13 C12 H12A . . 109.4
C11 C12 H12A . . 109.4
C13 C12 H12B . . 109.4
C11 C12 H12B . . 109.4
H12A C12 H12B . . 108.0
C12 C13 C14 . . 107.5(6)
C12 C13 H13A . . 110.2
C14 C13 H13A . . 110.2
C12 C13 H13B . . 110.2
C14 C13 H13B . . 110.2
H13A C13 H13B . . 108.5
C13 C14 S2 . . 102.8(5)
C13 C14 H14A . . 111.2
S2 C14 H14A . . 111.2
C13 C14 H14B . . 111.2
S2 C14 H14B . . 111.2
H14A C14 H14B . . 109.1
F2 C15 C41 . . 109.8(6)
F2 C15 C11 . . 110.1(6)
C41 C15 C11 . . 110.7(6)
F2 C15 C51 . . 107.3(6)
C41 C15 C51 . . 110.0(6)
C11 C15 C51 . . 108.9(5)
C22 C21 C26 . . 119.5(7)
C22 C21 C5 . . 123.7(7)
C26 C21 C5 . . 116.8(7)
C21 C22 C23 . . 119.7(8)
C21 C22 H22 . . 120.1
C23 C22 H22 . . 120.1
C24 C23 C22 . . 119.8(8)
C24 C23 H23 . . 120.1
C22 C23 H23 . . 120.1
C25 C24 C23 . . 120.9(8)
C25 C24 H24 . . 119.5
C23 C24 H24 . . 119.5
C24 C25 C26 . . 120.1(8)
C24 C25 H25 . . 120.0
C26 C25 H25 . . 120.0
C25 C26 C21 . . 119.9(8)
C25 C26 H26 . . 120.1
C21 C26 H26 . . 120.1
C32 C31 C36 . . 118.1(7)
C32 C31 C5 . . 119.6(7)
C36 C31 C5 . . 122.2(7)
C33 C32 C31 . . 119.5(7)
C33 C32 H32 . . 120.2
C31 C32 H32 . . 120.2
C34 C33 C32 . . 121.5(8)
C34 C33 H33 . . 119.3
C32 C33 H33 . . 119.3
C35 C34 C33 . . 118.4(8)
C35 C34 H34 . . 120.8
C33 C34 H34 . . 120.8
C34 C35 C36 . . 121.7(8)
C34 C35 H35 . . 119.1
C36 C35 H35 . . 119.1
C35 C36 C31 . . 120.6(8)
C35 C36 H36 . . 119.7
C31 C36 H36 . . 119.7
C42 C41 C46 . . 119.7(7)
C42 C41 C15 . . 122.4(6)
C46 C41 C15 . . 118.0(7)
C41 C42 C43 . . 119.5(7)
C41 C42 H42 . . 120.3
C43 C42 H42 . . 120.3
C44 C43 C42 . . 120.7(7)
C44 C43 H43 . . 119.7
C42 C43 H43 . . 119.7
C43 C44 C45 . . 119.4(7)
C43 C44 H44 . . 120.3
C45 C44 H44 . . 120.3
C46 C45 C44 . . 121.1(7)
C46 C45 H45 . . 119.5
C44 C45 H45 . . 119.5
C45 C46 C41 . . 119.7(8)
C45 C46 H46 . . 120.1
C41 C46 H46 . . 120.1
C56 C51 C52 . . 119.0(7)
C56 C51 C15 . . 122.1(7)
C52 C51 C15 . . 118.9(7)
C53 C52 C51 . . 120.1(7)
C53 C52 H52 . . 120.0
C51 C52 H52 . . 120.0
C54 C53 C52 . . 120.5(8)
C54 C53 H53 . . 119.7
C52 C53 H53 . . 119.7
C53 C54 C55 . . 119.5(7)
C53 C54 H54 . . 120.2
C55 C54 H54 . . 120.2
C54 C55 C56 . . 120.7(8)
C54 C55 H55 . . 119.7
C56 C55 H55 . . 119.7
C51 C56 C55 . . 120.2(8)
C51 C56 H56 . . 119.9
C55 C56 H56 . . 119.9
F5 Sb1 F3 . . 177.4(3)
F5 Sb1 F6 . . 88.8(3)
F3 Sb1 F6 . . 91.5(3)
F5 Sb1 F7 . . 92.7(3)
F3 Sb1 F7 . . 89.9(3)
F6 Sb1 F7 . . 91.4(3)
F5 Sb1 F4 . . 89.0(3)
F3 Sb1 F4 . . 90.6(2)
F6 Sb1 F4 . . 177.4(3)
F7 Sb1 F4 . . 90.2(2)
F5 Sb1 F8 . . 89.8(3)
F3 Sb1 F8 . . 87.6(3)
F6 Sb1 F8 . . 90.9(3)
F7 Sb1 F8 . . 176.7(2)
F4 Sb1 F8 . . 87.6(2)
F14 Sb2 F13 . . 178.3(3)
F14 Sb2 F12 . . 90.6(3)
F13 Sb2 F12 . . 90.8(3)
F14 Sb2 F11 . . 90.7(3)
F13 Sb2 F11 . . 90.1(4)
F12 Sb2 F11 . . 90.6(3)
F14 Sb2 F10 . . 91.0(3)
F13 Sb2 F10 . . 87.5(3)
F12 Sb2 F10 . . 178.3(3)
F11 Sb2 F10 . . 88.8(3)
F14 Sb2 F9 . . 90.4(3)
F13 Sb2 F9 . . 88.7(3)
F12 Sb2 F9 . . 90.5(3)
F11 Sb2 F9 . . 178.4(3)
F10 Sb2 F9 . . 90.1(2)

loop_
_geom_bond_atom_site_label_1
_geom_bond_atom_site_label_2
_geom_bond_site_symmetry_2
_geom_bond_distance
Ag1 F1 . 2.387(5)
Ag1 S2 . 2.4568(18)
Ag1 S1 . 2.5748(18)
Ag2 S2 . 2.5144(18)
Ag2 S1 2_564 2.5153(18)
Ag2 F2 . 2.527(6)
S1 C4 . 1.828(8)
S1 C1 . 1.852(7)
S1 Ag2 2_565 2.5154(18)
S2 C14 . 1.832(8)
S2 C11 . 1.862(7)
F1 C5 . 1.456(8)
F2 C15 . 1.422(9)
C1 C5 . 1.535(10)
C1 C2 . 1.549(10)
C1 H1 . 1.0
C2 C3 . 1.528(11)
C2 H2A . 0.99
C2 H2B . 0.99
C3 C4 . 1.535(10)
C3 H3A . 0.99
C3 H3B . 0.99
C4 H4A . 0.99
C4 H4B . 0.99
C5 C31 . 1.524(10)
C5 C21 . 1.526(10)
C11 C15 . 1.544(9)
C11 C12 . 1.547(9)
C11 H11 . 1.0
C12 C13 . 1.521(11)
C12 H12A . 0.99
C12 H12B . 0.99
C13 C14 . 1.521(11)
C13 H13A . 0.99
C13 H13B . 0.99
C14 H14A . 0.99
C14 H14B . 0.99
C15 C41 . 1.542(10)
C15 C51 . 1.545(10)
C21 C22 . 1.386(11)
C21 C26 . 1.416(11)
C22 C23 . 1.399(12)
C22 H22 . 0.95
C23 C24 . 1.394(14)
C23 H23 . 0.95
C24 C25 . 1.365(14)
C24 H24 . 0.95
C25 C26 . 1.390(12)
C25 H25 . 0.95
C26 H26 . 0.95
C31 C32 . 1.402(10)
C31 C36 . 1.402(11)
C32 C33 . 1.401(11)
C32 H32 . 0.95
C33 C34 . 1.382(13)
C33 H33 . 0.95
C34 C35 . 1.369(14)
C34 H34 . 0.95
C35 C36 . 1.380(12)
C35 H35 . 0.95
C36 H36 . 0.95
C41 C42 . 1.385(11)
C41 C46 . 1.410(10)
C42 C43 . 1.403(11)
C42 H42 . 0.95
C43 C44 . 1.381(12)
C43 H43 . 0.95
C44 C45 . 1.384(12)
C44 H44 . 0.95
C45 C46 . 1.375(11)
C45 H45 . 0.95
C46 H46 . 0.95
C51 C56 . 1.376(11)
C51 C52 . 1.412(11)
C52 C53 . 1.393(11)
C52 H52 . 0.95
C53 C54 . 1.376(12)
C53 H53 . 0.95
C54 C55 . 1.386(13)
C54 H54 . 0.95
C55 C56 . 1.401(11)
C55 H55 . 0.95
C56 H56 . 0.95
Sb1 F5 . 1.854(6)
Sb1 F3 . 1.860(6)
Sb1 F6 . 1.867(5)
Sb1 F7 . 1.875(5)
Sb1 F4 . 1.875(4)
Sb1 F8 . 1.889(5)
Sb2 F14 . 1.848(5)
Sb2 F13 . 1.869(6)
Sb2 F12 . 1.870(5)
Sb2 F11 . 1.871(6)
Sb2 F10 . 1.875(5)
Sb2 F9 . 1.883(5)

loop_
_geom_torsion_atom_site_label_1
_geom_torsion_atom_site_label_2
_geom_torsion_atom_site_label_3
_geom_torsion_atom_site_label_4
_geom_torsion_site_symmetry_1
_geom_torsion
C4 S1 C1 C5 . 145.3(5)
Ag2 S1 C1 C5 2_565 -96.6(4)
Ag1 S1 C1 C5 . 43.5(5)
C4 S1 C1 C2 . 17.6(5)
Ag2 S1 C1 C2 2_565 135.7(4)
Ag1 S1 C1 C2 . -84.2(4)
C5 C1 C2 C3 . -114.3(7)
S1 C1 C2 C3 . 7.2(7)
C1 C2 C3 C4 . -35.3(8)
C2 C3 C4 S1 . 46.5(7)
C1 S1 C4 C3 . -36.7(5)
Ag2 S1 C4 C3 2_565 -140.5(4)
Ag1 S1 C4 C3 . 63.6(5)
Ag1 F1 C5 C31 . -66.6(6)
Ag1 F1 C5 C21 . 173.7(4)
Ag1 F1 C5 C1 . 50.9(6)
C2 C1 C5 F1 . 57.0(8)
S1 C1 C5 F1 . -63.8(6)
C2 C1 C5 C31 . 173.8(6)
S1 C1 C5 C31 . 53.0(6)
C2 C1 C5 C21 . -63.3(8)
S1 C1 C5 C21 . 175.8(5)
C14 S2 C11 C15 . 149.9(5)
Ag1 S2 C11 C15 . -97.5(5)
Ag2 S2 C11 C15 . 43.1(5)
C14 S2 C11 C12 . 23.8(5)
Ag1 S2 C11 C12 . 136.4(4)
Ag2 S2 C11 C12 . -83.0(4)
C15 C11 C12 C13 . -122.0(7)
S2 C11 C12 C13 . -0.2(7)
C11 C12 C13 C14 . -30.3(8)
C12 C13 C14 S2 . 46.5(7)
C11 S2 C14 C13 . -40.6(6)
Ag1 S2 C14 C13 . -155.6(5)
Ag2 S2 C14 C13 . 63.6(5)
Ag2 F2 C15 C41 . 165.3(4)
Ag2 F2 C15 C11 . 43.2(7)
Ag2 F2 C15 C51 . -75.1(6)
C12 C11 C15 F2 . 62.1(8)
S2 C11 C15 F2 . -57.7(6)
C12 C11 C15 C41 . -59.5(8)
S2 C11 C15 C41 . -179.2(5)
C12 C11 C15 C51 . 179.5(6)
S2 C11 C15 C51 . 59.7(6)
F1 C5 C21 C22 . -141.6(7)
C31 C5 C21 C22 . 100.8(8)
C1 C5 C21 C22 . -20.8(9)
F1 C5 C21 C26 . 40.0(8)
C31 C5 C21 C26 . -77.7(8)
C1 C5 C21 C26 . 160.7(6)
C26 C21 C22 C23 . -1.4(11)
C5 C21 C22 C23 . -179.9(7)
C21 C22 C23 C24 . -0.3(12)
C22 C23 C24 C25 . 1.9(13)
C23 C24 C25 C26 . -1.6(12)
C24 C25 C26 C21 . -0.2(12)
C22 C21 C26 C25 . 1.7(11)
C5 C21 C26 C25 . -179.7(7)
F1 C5 C31 C32 . 173.6(6)
C21 C5 C31 C32 . -68.1(8)
C1 C5 C31 C32 . 55.8(8)
F1 C5 C31 C36 . -2.6(9)
C21 C5 C31 C36 . 115.7(8)
C1 C5 C31 C36 . -120.5(7)
C36 C31 C32 C33 . 1.4(11)
C5 C31 C32 C33 . -175.0(7)
C31 C32 C33 C34 . -1.4(12)
C32 C33 C34 C35 . 0.8(12)
C33 C34 C35 C36 . -0.3(13)
C34 C35 C36 C31 . 0.4(13)
C32 C31 C36 C35 . -0.9(11)
C5 C31 C36 C35 . 175.4(7)
F2 C15 C41 C42 . -157.2(7)
C11 C15 C41 C42 . -35.5(9)
C51 C15 C41 C42 . 84.9(8)
F2 C15 C41 C46 . 22.8(9)
C11 C15 C41 C46 . 144.5(6)
C51 C15 C41 C46 . -95.1(8)
C46 C41 C42 C43 . 1.3(11)
C15 C41 C42 C43 . -178.7(7)
C41 C42 C43 C44 . -0.8(12)
C42 C43 C44 C45 . -0.7(12)
C43 C44 C45 C46 . 1.7(12)
C44 C45 C46 C41 . -1.1(12)
C42 C41 C46 C45 . -0.4(11)
C15 C41 C46 C45 . 179.6(7)
F2 C15 C51 C56 . -5.3(9)
C41 C15 C51 C56 . 114.1(8)
C11 C15 C51 C56 . -124.4(7)
F2 C15 C51 C52 . 174.8(6)
C41 C15 C51 C52 . -65.8(8)
C11 C15 C51 C52 . 55.7(8)
C56 C51 C52 C53 . 0.0(11)
C15 C51 C52 C53 . 179.9(7)
C51 C52 C53 C54 . -0.3(12)
C52 C53 C54 C55 . 1.2(12)
C53 C54 C55 C56 . -2.0(12)
C52 C51 C56 C55 . -0.8(11)
C15 C51 C56 C55 . 179.3(7)
C54 C55 C56 C51 . 1.8(12)
